data_4065545
loop_
_publ_author_name
'Danopoulos, Andreas A.'
'Braunstein, Pierre'
'Stylianides, Neoklis'
'Wesolek, Marcel'

_publ_section_title
;
 Aminolysis of Bis[bis(trimethylsilyl)amido]iron and -cobalt as a
 Versatile Route to N-Heterocyclic Carbene Complexes
;
_journal_issue 24
_journal_name_full Organometallics
_journal_page_first 6514
_journal_paper_doi 10.1021/om200951m
_journal_volume 30
_journal_year 2011
_chemical_formula_sum 'C70 H112 Cl2 Fe2 N6 Si4'
_chemical_formula_weight 1332.62
_chemical_name_systematic
;
 ?
;
_space_group_IT_number 14
_symmetry_cell_setting monoclinic
_symmetry_space_group_name_Hall '-P 2yn'
_symmetry_space_group_name_H-M 'P 1 21/n 1'
_atom_sites_solution_hydrogens geom
_atom_sites_solution_primary direct
_atom_sites_solution_secondary difmap
_audit_creation_method SHELXL-97
_cell_angle_alpha 90.00
_cell_angle_beta 96.8560(10)
_cell_angle_gamma 90.00
_cell_formula_units_Z 4
_cell_length_a 17.3055(4)
_cell_length_b 12.5893(3)
_cell_length_c 37.1204(8)
_cell_measurement_reflns_used 60946
_cell_measurement_temperature 173(2)
_cell_measurement_theta_max 27.48
_cell_measurement_theta_min 2.91
_cell_volume 8029.4(3)
_computing_cell_refinement 'DENZO (Otwinowski & Minor, 1997) & COLLECT (Hooft, R.W.W., 1998)'
_computing_data_collection 'COLLECT (Hooft, R.W.W., 1998)'
_computing_data_reduction 'DENZO (Otwinowski & Minor, 1997) & COLLECT (Hooft, R.W.W., 1998)'
_computing_molecular_graphics ORTEP
_computing_publication_material PLATON
_computing_structure_refinement 'SHELXL-97 (Sheldrick, 2008)'
_diffrn_ambient_temperature 173(2)
_diffrn_detector_area_resol_mean 9.091
_diffrn_measured_fraction_theta_full 0.987
_diffrn_measured_fraction_theta_max 0.987
_diffrn_measurement_device_type 'Bruker-Nonius Roper CCD camera on \k-goniostat'
_diffrn_measurement_method '\f & \w scans'
_diffrn_radiation_monochromator '10cm confocal mirrors'
_diffrn_radiation_source 'Bruker-Nonius FR591 rotating anode'
_diffrn_radiation_type MoK\a
_diffrn_radiation_wavelength 0.71073
_diffrn_reflns_av_R_equivalents 0.0625
_diffrn_reflns_av_sigmaI/netI 0.0744
_diffrn_reflns_limit_h_max 22
_diffrn_reflns_limit_h_min -22
_diffrn_reflns_limit_k_max 16
_diffrn_reflns_limit_k_min -16
_diffrn_reflns_limit_l_max 44
_diffrn_reflns_limit_l_min -48
_diffrn_reflns_number 67293
_diffrn_reflns_theta_full 27.53
_diffrn_reflns_theta_max 27.53
_diffrn_reflns_theta_min 2.97
_exptl_absorpt_coefficient_mu 0.526
_exptl_absorpt_correction_T_max 0.8796
_exptl_absorpt_correction_T_min 0.8580
_exptl_absorpt_correction_type multi-scan
_exptl_absorpt_process_details 'SADABS 2007/2 (Sheldrick, G.M., 2007)'
_exptl_crystal_colour 'Clear Light Yellow'
_exptl_crystal_density_diffrn 1.102
_exptl_crystal_density_method 'not measured'
_exptl_crystal_description 'Cut Block'
_exptl_crystal_F_000 2864
_exptl_crystal_size_max 0.30
_exptl_crystal_size_mid 0.25
_exptl_crystal_size_min 0.25
_refine_diff_density_max 1.010
_refine_diff_density_min -0.639
_refine_diff_density_rms 0.104
_refine_ls_extinction_method none
_refine_ls_goodness_of_fit_ref 1.061
_refine_ls_hydrogen_treatment constr
_refine_ls_matrix_type full
_refine_ls_number_parameters 806
_refine_ls_number_reflns 18262
_refine_ls_number_restraints 0
_refine_ls_restrained_S_all 1.061
_refine_ls_R_factor_all 0.1107
_refine_ls_R_factor_gt 0.0681
_refine_ls_shift/su_max 0.002
_refine_ls_shift/su_mean 0.000
_refine_ls_structure_factor_coef Fsqd
_refine_ls_weighting_details 'calc w=1/[\s^2^(Fo^2^)+(0.1051P)^2^+5.2848P] where P=(Fo^2^+2Fc^2^)/3'
_refine_ls_weighting_scheme calc
_refine_ls_wR_factor_gt 0.1828
_refine_ls_wR_factor_ref 0.2080
_reflns_number_gt 11956
_reflns_number_total 18262
_reflns_threshold_expression >2\s(I)
_cod_data_source_file om200951m_si_002.cif
_cod_data_source_block complex2b
_cod_original_sg_symbol_H-M P21/n
_cod_database_code 4065545

loop_
_symmetry_equiv_pos_as_xyz
'x, y, z'
'-x+1/2, y+1/2, -z+1/2'
'-x, -y, -z'
'x-1/2, -y-1/2, z-1/2'

loop_
_atom_site_label
_atom_site_type_symbol
_atom_site_fract_x
_atom_site_fract_y
_atom_site_fract_z
_atom_site_U_iso_or_equiv
_atom_site_adp_type
_atom_site_occupancy
_atom_site_symmetry_multiplicity
_atom_site_calc_flag
_atom_site_refinement_flags
_atom_site_disorder_assembly
_atom_site_disorder_group
C1 C 0.93417(19) 0.3142(3) 0.13087(8) 0.0254(7) Uani 1 1 d . . .
C2 C 1.0705(2) 0.3078(3) 0.13208(11) 0.0394(9) Uani 1 1 d . . .
H2A H 1.0916 0.3396 0.1109 0.047 Uiso 1 1 calc R . .
H2B H 1.1087 0.2566 0.1440 0.047 Uiso 1 1 calc R . .
C3 C 1.0499(2) 0.3922(3) 0.15827(11) 0.0367(8) Uani 1 1 d . . .
H3A H 1.0665 0.3712 0.1837 0.044 Uiso 1 1 calc R . .
H3B H 1.0740 0.4612 0.1534 0.044 Uiso 1 1 calc R . .
C4 C 0.9207(2) 0.4845(3) 0.16352(9) 0.0301(7) Uani 1 1 d . . .
C5 C 0.9131(2) 0.4922(3) 0.20075(10) 0.0332(8) Uani 1 1 d . . .
C6 C 0.8765(2) 0.5818(3) 0.21256(11) 0.0415(9) Uani 1 1 d . . .
H6 H 0.8705 0.5885 0.2376 0.050 Uiso 1 1 calc R . .
C7 C 0.8487(3) 0.6607(3) 0.18902(12) 0.0478(10) Uani 1 1 d . . .
H7 H 0.8242 0.7214 0.1978 0.057 Uiso 1 1 calc R . .
C8 C 0.8564(3) 0.6518(3) 0.15259(11) 0.0444(10) Uani 1 1 d . . .
H8 H 0.8360 0.7065 0.1366 0.053 Uiso 1 1 calc R . .
C9 C 0.8931(2) 0.5652(3) 0.13851(10) 0.0350(8) Uani 1 1 d . . .
C10 C 0.9036(2) 0.5592(3) 0.09868(10) 0.0395(9) Uani 1 1 d . . .
H10 H 0.8974 0.4832 0.0911 0.047 Uiso 1 1 calc R . .
C11 C 0.8437(3) 0.6236(3) 0.07445(12) 0.0508(11) Uani 1 1 d . . .
H11A H 0.8530 0.6995 0.0789 0.076 Uiso 1 1 calc R . .
H11B H 0.7913 0.6052 0.0799 0.076 Uiso 1 1 calc R . .
H11C H 0.8482 0.6074 0.0490 0.076 Uiso 1 1 calc R . .
C12 C 0.9848(3) 0.5942(4) 0.09191(13) 0.0591(12) Uani 1 1 d . . .
H12A H 0.9925 0.6689 0.0989 0.089 Uiso 1 1 calc R . .
H12B H 0.9904 0.5862 0.0661 0.089 Uiso 1 1 calc R . .
H12C H 1.0237 0.5502 0.1063 0.089 Uiso 1 1 calc R . .
C13 C 0.9436(2) 0.4083(3) 0.22822(10) 0.0380(9) Uani 1 1 d . . .
H13 H 0.9584 0.3442 0.2147 0.046 Uiso 1 1 calc R . .
C14 C 0.8826(3) 0.3752(4) 0.25263(13) 0.0576(13) Uani 1 1 d . . .
H14A H 0.8703 0.4358 0.2675 0.086 Uiso 1 1 calc R . .
H14B H 0.9031 0.3169 0.2685 0.086 Uiso 1 1 calc R . .
H14C H 0.8353 0.3517 0.2376 0.086 Uiso 1 1 calc R . .
C15 C 1.0161(3) 0.4484(4) 0.25204(13) 0.0600(13) Uani 1 1 d . . .
H15A H 1.0562 0.4677 0.2367 0.090 Uiso 1 1 calc R . .
H15B H 1.0360 0.3923 0.2690 0.090 Uiso 1 1 calc R . .
H15C H 1.0025 0.5109 0.2657 0.090 Uiso 1 1 calc R . .
C16 C 0.9851(2) 0.1742(3) 0.09463(9) 0.0305(8) Uani 1 1 d . . .
C17 C 0.9936(2) 0.0681(3) 0.10633(9) 0.0312(8) Uani 1 1 d . . .
C18 C 0.9832(2) -0.0103(3) 0.07972(11) 0.0430(10) Uani 1 1 d . . .
H18 H 0.9882 -0.0829 0.0866 0.052 Uiso 1 1 calc R . .
C19 C 0.9658(3) 0.0157(4) 0.04354(12) 0.0488(11) Uani 1 1 d . . .
H19 H 0.9569 -0.0392 0.0260 0.059 Uiso 1 1 calc R . .
C20 C 0.9612(3) 0.1202(3) 0.03266(11) 0.0475(11) Uani 1 1 d . . .
H20 H 0.9506 0.1365 0.0076 0.057 Uiso 1 1 calc R . .
C21 C 0.9719(2) 0.2024(3) 0.05790(10) 0.0384(9) Uani 1 1 d . . .
C22 C 0.9713(3) 0.3167(3) 0.04480(11) 0.0479(11) Uani 1 1 d . . .
H22 H 0.9762 0.3633 0.0668 0.058 Uiso 1 1 calc R . .
C23 C 1.0421(3) 0.3389(4) 0.02452(15) 0.0714(16) Uani 1 1 d . . .
H23A H 1.0394 0.2937 0.0029 0.107 Uiso 1 1 calc R . .
H23B H 1.0900 0.3233 0.0405 0.107 Uiso 1 1 calc R . .
H23C H 1.0419 0.4137 0.0172 0.107 Uiso 1 1 calc R . .
C24 C 0.8968(3) 0.3474(4) 0.02158(13) 0.0593(12) Uani 1 1 d . . .
H24A H 0.8902 0.3031 -0.0003 0.089 Uiso 1 1 calc R . .
H24B H 0.8993 0.4223 0.0146 0.089 Uiso 1 1 calc R . .
H24C H 0.8525 0.3366 0.0354 0.089 Uiso 1 1 calc R . .
C25 C 1.0153(2) 0.0387(3) 0.14575(10) 0.0380(9) Uani 1 1 d . . .
H25 H 1.0039 0.1013 0.1608 0.046 Uiso 1 1 calc R . .
C26 C 0.9695(3) -0.0553(3) 0.15761(13) 0.0516(11) Uani 1 1 d . . .
H26A H 0.9140 -0.0450 0.1494 0.077 Uiso 1 1 calc R . .
H26B H 0.9773 -0.0609 0.1841 0.077 Uiso 1 1 calc R . .
H26C H 0.9875 -0.1206 0.1469 0.077 Uiso 1 1 calc R . .
C27 C 1.1032(3) 0.0160(4) 0.15295(13) 0.0514(11) Uani 1 1 d . . .
H27A H 1.1167 -0.0410 0.1368 0.077 Uiso 1 1 calc R . .
H27B H 1.1165 -0.0059 0.1783 0.077 Uiso 1 1 calc R . .
H27C H 1.1323 0.0804 0.1483 0.077 Uiso 1 1 calc R . .
C28 C 0.6245(2) 0.0465(4) 0.08490(14) 0.0544(12) Uani 1 1 d . . .
H28A H 0.6127 0.0059 0.1061 0.082 Uiso 1 1 calc R . .
H28B H 0.6031 0.0096 0.0627 0.082 Uiso 1 1 calc R . .
H28C H 0.6013 0.1174 0.0854 0.082 Uiso 1 1 calc R . .
C29 C 0.7512(3) 0.1360(4) 0.04471(11) 0.0509(11) Uani 1 1 d . . .
H29A H 0.7276 0.2066 0.0455 0.076 Uiso 1 1 calc R . .
H29B H 0.7282 0.0984 0.0229 0.076 Uiso 1 1 calc R . .
H29C H 0.8074 0.1433 0.0441 0.076 Uiso 1 1 calc R . .
C30 C 0.7723(3) -0.0784(3) 0.08109(12) 0.0476(10) Uani 1 1 d . . .
H30A H 0.8292 -0.0755 0.0829 0.071 Uiso 1 1 calc R . .
H30B H 0.7515 -0.1078 0.0574 0.071 Uiso 1 1 calc R . .
H30C H 0.7567 -0.1238 0.1004 0.071 Uiso 1 1 calc R . .
C31 C 0.8371(3) 0.1446(4) 0.19984(11) 0.0547(12) Uani 1 1 d . . .
H31A H 0.8846 0.1034 0.1983 0.082 Uiso 1 1 calc R . .
H31B H 0.8226 0.1397 0.2245 0.082 Uiso 1 1 calc R . .
H31C H 0.8463 0.2191 0.1940 0.082 Uiso 1 1 calc R . .
C32 C 0.6643(3) 0.1487(4) 0.17913(12) 0.0537(12) Uani 1 1 d . . .
H32A H 0.6631 0.2250 0.1738 0.081 Uiso 1 1 calc R . .
H32B H 0.6608 0.1379 0.2050 0.081 Uiso 1 1 calc R . .
H32C H 0.6203 0.1137 0.1648 0.081 Uiso 1 1 calc R . .
C33 C 0.7504(3) -0.0555(3) 0.17495(12) 0.0466(10) Uani 1 1 d . . .
H33A H 0.7037 -0.0834 0.1606 0.070 Uiso 1 1 calc R . .
H33B H 0.7475 -0.0691 0.2007 0.070 Uiso 1 1 calc R . .
H33C H 0.7966 -0.0907 0.1676 0.070 Uiso 1 1 calc R . .
C34 C 0.44211(18) -0.5352(3) 0.12251(9) 0.0245(7) Uani 1 1 d . A .
C35 C 0.5347(2) -0.6633(3) 0.11036(9) 0.0302(7) Uani 1 1 d . . .
H35A H 0.5160 -0.7334 0.1010 0.036 Uiso 1 1 calc R . .
H35B H 0.5889 -0.6704 0.1221 0.036 Uiso 1 1 calc R . .
C36 C 0.5287(2) -0.5808(3) 0.08052(10) 0.0345(8) Uani 1 1 d . . .
H36A H 0.5774 -0.5392 0.0811 0.041 Uiso 1 1 calc R . .
H36B H 0.5165 -0.6139 0.0563 0.041 Uiso 1 1 calc R . .
C37 C 0.4873(2) -0.6577(3) 0.17243(9) 0.0302(8) Uani 1 1 d . . .
C38 C 0.5420(3) -0.6114(3) 0.19844(10) 0.0416(9) Uani 1 1 d . . .
C39 C 0.5452(3) -0.6482(4) 0.23411(11) 0.0564(12) Uani 1 1 d . . .
H39 H 0.5813 -0.6179 0.2525 0.068 Uiso 1 1 calc R . .
C40 C 0.4962(3) -0.7282(4) 0.24267(12) 0.0612(14) Uani 1 1 d . . .
H40 H 0.4984 -0.7518 0.2671 0.073 Uiso 1 1 calc R . .
C41 C 0.4442(3) -0.7743(4) 0.21648(12) 0.0525(12) Uani 1 1 d . . .
H41 H 0.4110 -0.8294 0.2231 0.063 Uiso 1 1 calc R . .
C42 C 0.4390(2) -0.7418(3) 0.18025(10) 0.0376(9) Uani 1 1 d . . .
C43 C 0.3866(2) -0.8007(3) 0.15149(12) 0.0447(10) Uani 1 1 d . . .
H43 H 0.3811 -0.7566 0.1289 0.054 Uiso 1 1 calc R . .
C44 C 0.4254(3) -0.9062(3) 0.14300(13) 0.0518(11) Uani 1 1 d . . .
H44A H 0.4748 -0.8915 0.1335 0.078 Uiso 1 1 calc R . .
H44B H 0.3909 -0.9457 0.1249 0.078 Uiso 1 1 calc R . .
H44C H 0.4354 -0.9485 0.1652 0.078 Uiso 1 1 calc R . .
C45 C 0.3045(3) -0.8215(4) 0.16187(16) 0.0662(14) Uani 1 1 d . . .
H45A H 0.3066 -0.8793 0.1796 0.099 Uiso 1 1 calc R . .
H45B H 0.2697 -0.8416 0.1401 0.099 Uiso 1 1 calc R . .
H45C H 0.2848 -0.7570 0.1724 0.099 Uiso 1 1 calc R . .
C46 C 0.5947(3) -0.5225(4) 0.18922(13) 0.0602(13) Uani 1 1 d . . .
H46 H 0.5932 -0.5197 0.1622 0.072 Uiso 1 1 calc R . .
C47 C 0.6788(4) -0.5401(5) 0.20542(19) 0.096(2) Uani 1 1 d . . .
H47A H 0.6811 -0.5492 0.2317 0.143 Uiso 1 1 calc R . .
H47B H 0.7102 -0.4785 0.2002 0.143 Uiso 1 1 calc R . .
H47C H 0.6992 -0.6039 0.1948 0.143 Uiso 1 1 calc R . .
C48 C 0.5644(4) -0.4152(4) 0.20215(15) 0.091(2) Uani 1 1 d . . .
H48A H 0.5127 -0.4008 0.1892 0.137 Uiso 1 1 calc R . .
H48B H 0.6003 -0.3583 0.1971 0.137 Uiso 1 1 calc R . .
H48C H 0.5611 -0.4184 0.2283 0.137 Uiso 1 1 calc R . .
C49 C 0.4411(2) -0.4221(3) 0.06760(10) 0.0363(8) Uani 1 1 d . . .
C50 C 0.3898(2) -0.4358(3) 0.03629(10) 0.0410(9) Uani 1 1 d . . .
C51 C 0.3745(3) -0.3485(4) 0.01307(12) 0.0584(12) Uani 1 1 d . . .
H51 H 0.3399 -0.3558 -0.0087 0.070 Uiso 1 1 calc R . .
C52 C 0.4094(3) -0.2523(4) 0.02173(15) 0.0733(16) Uani 1 1 d . . .
H52 H 0.3986 -0.1934 0.0060 0.088 Uiso 1 1 calc R . .
C53 C 0.4600(3) -0.2404(4) 0.05294(14) 0.0631(14) Uani 1 1 d . . .
H53 H 0.4834 -0.1731 0.0583 0.076 Uiso 1 1 calc R . .
C54 C 0.4777(2) -0.3245(3) 0.07695(11) 0.0443(10) Uani 1 1 d . . .
C55 C 0.5341(2) -0.3070(3) 0.11093(11) 0.0442(10) Uani 1 1 d . . .
H55 H 0.5355 -0.3739 0.1255 0.053 Uiso 1 1 calc R . .
C56 C 0.5077(3) -0.2178(4) 0.13462(14) 0.0664(14) Uani 1 1 d . . .
H56A H 0.5031 -0.1515 0.1207 0.100 Uiso 1 1 calc R . .
H56B H 0.5460 -0.2087 0.1561 0.100 Uiso 1 1 calc R . .
H56C H 0.4571 -0.2361 0.1423 0.100 Uiso 1 1 calc R . .
C57 C 0.6166(3) -0.2869(4) 0.10165(14) 0.0645(14) Uani 1 1 d . . .
H57A H 0.6322 -0.3451 0.0865 0.097 Uiso 1 1 calc R . .
H57B H 0.6527 -0.2831 0.1241 0.097 Uiso 1 1 calc R . .
H57C H 0.6179 -0.2197 0.0884 0.097 Uiso 1 1 calc R . .
C58 C 0.3500(2) -0.5414(3) 0.02586(10) 0.0416(9) Uani 1 1 d . . .
H58 H 0.3644 -0.5929 0.0461 0.050 Uiso 1 1 calc R . .
C59 C 0.2616(3) -0.5307(4) 0.02056(13) 0.0586(12) Uani 1 1 d . . .
H59A H 0.2442 -0.4986 0.0423 0.088 Uiso 1 1 calc R . .
H59B H 0.2380 -0.6011 0.0166 0.088 Uiso 1 1 calc R . .
H59C H 0.2459 -0.4854 -0.0005 0.088 Uiso 1 1 calc R . .
C60 C 0.3788(3) -0.5859(4) -0.00839(11) 0.0553(12) Uani 1 1 d . . .
H60A H 0.3539 -0.6546 -0.0144 0.083 Uiso 1 1 calc R . .
H60B H 0.4354 -0.5953 -0.0042 0.083 Uiso 1 1 calc R . .
H60C H 0.3657 -0.5363 -0.0285 0.083 Uiso 1 1 calc R . .
C61A C 0.1533(12) -0.2807(17) 0.1576(8) 0.128(11) Uani 0.707(12) 1 d P A 1
H61A H 0.1384 -0.3553 0.1537 0.191 Uiso 0.707(12) 1 calc PR A 1
H61B H 0.1220 -0.2363 0.1397 0.191 Uiso 0.707(12) 1 calc PR A 1
H61C H 0.1441 -0.2593 0.1821 0.191 Uiso 0.707(12) 1 calc PR A 1
C61B C 0.156(3) -0.279(5) 0.1378(16) 0.095(18) Uani 0.293(12) 1 d P A 2
H61D H 0.1461 -0.3502 0.1277 0.142 Uiso 0.293(12) 1 calc PR A 2
H61E H 0.1394 -0.2257 0.1193 0.142 Uiso 0.293(12) 1 calc PR A 2
H61F H 0.1276 -0.2692 0.1588 0.142 Uiso 0.293(12) 1 calc PR A 2
C62 C 0.2887(3) -0.1320(4) 0.17300(18) 0.0746(17) Uani 1 1 d . A .
H62A H 0.2668 -0.1253 0.1961 0.112 Uiso 1 1 calc R . .
H62B H 0.2681 -0.0754 0.1565 0.112 Uiso 1 1 calc R . .
H62C H 0.3455 -0.1262 0.1774 0.112 Uiso 1 1 calc R . .
C63 C 0.2769(6) -0.2608(6) 0.1040(2) 0.136(4) Uani 1 1 d . A .
H63A H 0.3328 -0.2588 0.1019 0.203 Uiso 1 1 calc R . .
H63B H 0.2520 -0.1975 0.0924 0.203 Uiso 1 1 calc R . .
H63C H 0.2541 -0.3246 0.0918 0.203 Uiso 1 1 calc R . .
C64 C 0.3381(5) -0.5352(5) 0.22721(19) 0.115(3) Uani 1 1 d . A .
H64A H 0.3192 -0.5771 0.2057 0.172 Uiso 1 1 calc R . .
H64B H 0.3138 -0.5610 0.2481 0.172 Uiso 1 1 calc R . .
H64C H 0.3947 -0.5422 0.2322 0.172 Uiso 1 1 calc R . .
C65 C 0.2097(6) -0.3881(10) 0.2316(3) 0.203(6) Uani 1 1 d . A .
H65A H 0.1844 -0.3229 0.2216 0.304 Uiso 1 1 calc R . .
H65B H 0.2112 -0.3880 0.2580 0.304 Uiso 1 1 calc R . .
H65C H 0.1802 -0.4499 0.2215 0.304 Uiso 1 1 calc R . .
C66A C 0.3746(7) -0.3083(7) 0.2485(2) 0.087(4) Uani 0.707(12) 1 d P A 1
H66A H 0.4292 -0.3231 0.2457 0.131 Uiso 0.707(12) 1 calc PR A 1
H66B H 0.3658 -0.3207 0.2737 0.131 Uiso 0.707(12) 1 calc PR A 1
H66C H 0.3627 -0.2341 0.2420 0.131 Uiso 0.707(12) 1 calc PR A 1
C66B C 0.3033(11) -0.2714(15) 0.2534(5) 0.063(6) Uani 0.293(12) 1 d P A 2
H66D H 0.3452 -0.2203 0.2511 0.095 Uiso 0.293(12) 1 calc PR A 2
H66E H 0.3075 -0.2979 0.2784 0.095 Uiso 0.293(12) 1 calc PR A 2
H66F H 0.2528 -0.2364 0.2473 0.095 Uiso 0.293(12) 1 calc PR A 2
N1 N 0.99388(16) 0.2569(2) 0.12143(8) 0.0283(6) Uani 1 1 d . . .
N2 N 0.96371(16) 0.3973(2) 0.15072(8) 0.0280(6) Uani 1 1 d . . .
N3 N 0.77460(17) 0.1233(2) 0.12401(8) 0.0290(6) Uani 1 1 d . . .
N4 N 0.46333(16) -0.5138(2) 0.08978(7) 0.0280(6) Uani 1 1 d . . .
N5 N 0.48332(15) -0.6192(2) 0.13579(7) 0.0240(6) Uani 1 1 d . . .
N6 N 0.31361(19) -0.3646(2) 0.17388(10) 0.0437(8) Uani 1 1 d . A .
Si1 Si 0.73269(6) 0.05926(8) 0.08588(3) 0.0335(2) Uani 1 1 d . . .
Si2 Si 0.75738(6) 0.09086(8) 0.16725(3) 0.0320(2) Uani 1 1 d . . .
Si3 Si 0.26159(7) -0.26374(10) 0.15224(5) 0.0595(4) Uani 1 1 d . . .
Si4 Si 0.31245(9) -0.39454(10) 0.21899(4) 0.0602(4) Uani 1 1 d . . .
Cl1 Cl 0.73371(5) 0.39238(8) 0.09733(3) 0.0470(3) Uani 1 1 d . . .
Cl2 Cl 0.24316(6) -0.57844(9) 0.11662(3) 0.0543(3) Uani 1 1 d . A .
Fe1 Fe 0.81613(3) 0.26402(4) 0.118522(13) 0.02500(13) Uani 1 1 d . . .
Fe2 Fe 0.34067(3) -0.47694(4) 0.142674(15) 0.03411(15) Uani 1 1 d . . .
C71 C 0.2680(17) -0.932(2) 0.0510(4) 0.44(2) Uani 1 1 d . . .
C72 C 0.1868(7) -0.902(2) 0.0547(4) 0.339(14) Uani 1 1 d . . .
C70 C 0.3436(15) -0.9069(17) 0.0360(3) 0.317(15) Uani 1 1 d . . .
C73 C 0.4352(7) -0.8791(9) 0.0238(3) 0.156(4) Uani 1 1 d . . .

loop_
_atom_site_aniso_label
_atom_site_aniso_U_11
_atom_site_aniso_U_22
_atom_site_aniso_U_33
_atom_site_aniso_U_23
_atom_site_aniso_U_13
_atom_site_aniso_U_12
C1 0.0291(17) 0.0228(16) 0.0243(16) 0.0054(13) 0.0031(13) 0.0021(14)
C2 0.0224(18) 0.039(2) 0.057(2) -0.0010(18) 0.0071(16) -0.0033(16)
C3 0.0227(18) 0.035(2) 0.050(2) 0.0027(17) -0.0022(15) -0.0009(15)
C4 0.0263(17) 0.0275(18) 0.0355(19) -0.0033(14) 0.0001(14) -0.0013(14)
C5 0.0308(19) 0.0282(18) 0.039(2) -0.0017(15) -0.0012(15) 0.0006(15)
C6 0.046(2) 0.033(2) 0.046(2) -0.0090(17) 0.0036(18) 0.0016(18)
C7 0.057(3) 0.028(2) 0.057(3) -0.0084(18) 0.001(2) 0.0127(19)
C8 0.054(3) 0.0275(19) 0.048(2) 0.0001(17) -0.0094(19) 0.0085(18)
C9 0.037(2) 0.0276(18) 0.039(2) -0.0003(15) -0.0033(16) -0.0027(16)
C10 0.047(2) 0.032(2) 0.038(2) 0.0056(16) -0.0037(17) 0.0026(18)
C11 0.061(3) 0.039(2) 0.048(2) 0.0090(19) -0.011(2) 0.002(2)
C12 0.058(3) 0.070(3) 0.048(3) 0.015(2) 0.003(2) -0.007(3)
C13 0.044(2) 0.037(2) 0.0326(19) -0.0011(16) 0.0007(16) 0.0034(17)
C14 0.082(4) 0.041(2) 0.055(3) 0.004(2) 0.029(3) 0.011(2)
C15 0.064(3) 0.058(3) 0.051(3) -0.009(2) -0.023(2) 0.003(2)
C16 0.0268(18) 0.0323(19) 0.0348(18) -0.0016(15) 0.0127(14) 0.0031(15)
C17 0.0259(18) 0.0326(19) 0.0366(19) -0.0016(15) 0.0095(14) 0.0091(15)
C18 0.048(2) 0.032(2) 0.051(2) -0.0043(17) 0.0166(19) 0.0096(18)
C19 0.052(3) 0.051(3) 0.046(2) -0.015(2) 0.015(2) 0.014(2)
C20 0.058(3) 0.053(3) 0.034(2) -0.0019(18) 0.0146(19) 0.018(2)
C21 0.038(2) 0.042(2) 0.038(2) 0.0034(17) 0.0174(17) 0.0128(18)
C22 0.053(3) 0.051(3) 0.043(2) 0.0167(19) 0.020(2) 0.011(2)
C23 0.071(3) 0.080(4) 0.071(3) 0.031(3) 0.037(3) 0.008(3)
C24 0.062(3) 0.057(3) 0.059(3) 0.019(2) 0.008(2) 0.012(2)
C25 0.040(2) 0.033(2) 0.042(2) 0.0043(16) 0.0112(17) 0.0107(17)
C26 0.050(3) 0.049(3) 0.059(3) 0.013(2) 0.018(2) 0.007(2)
C27 0.046(3) 0.048(3) 0.059(3) 0.009(2) 0.003(2) 0.018(2)
C28 0.033(2) 0.052(3) 0.077(3) -0.019(2) -0.003(2) 0.002(2)
C29 0.059(3) 0.055(3) 0.035(2) -0.0052(19) -0.0068(19) 0.007(2)
C30 0.049(3) 0.033(2) 0.062(3) -0.0110(19) 0.010(2) -0.0006(19)
C31 0.065(3) 0.066(3) 0.032(2) 0.007(2) -0.0012(19) -0.012(2)
C32 0.055(3) 0.059(3) 0.051(3) 0.013(2) 0.019(2) 0.025(2)
C33 0.046(2) 0.036(2) 0.061(3) 0.0173(19) 0.019(2) 0.0050(19)
C34 0.0190(15) 0.0254(17) 0.0280(17) 0.0032(13) -0.0025(12) -0.0038(13)
C35 0.0308(19) 0.0326(19) 0.0277(17) 0.0009(14) 0.0052(14) 0.0060(15)
C36 0.0313(19) 0.040(2) 0.0334(19) 0.0033(15) 0.0079(15) 0.0037(16)
C37 0.0364(19) 0.0302(18) 0.0248(17) 0.0044(14) 0.0074(14) 0.0136(16)
C38 0.058(3) 0.036(2) 0.0288(19) -0.0042(16) -0.0010(17) 0.0102(19)
C39 0.081(3) 0.057(3) 0.029(2) -0.0026(19) -0.003(2) 0.023(3)
C40 0.083(4) 0.071(3) 0.032(2) 0.019(2) 0.013(2) 0.036(3)
C41 0.054(3) 0.061(3) 0.046(2) 0.026(2) 0.017(2) 0.018(2)
C42 0.033(2) 0.042(2) 0.039(2) 0.0131(17) 0.0094(16) 0.0086(17)
C43 0.032(2) 0.046(2) 0.055(2) 0.0204(19) -0.0010(17) -0.0065(18)
C44 0.049(3) 0.044(2) 0.060(3) 0.005(2) 0.000(2) -0.006(2)
C45 0.042(3) 0.055(3) 0.104(4) 0.024(3) 0.019(3) -0.007(2)
C46 0.076(3) 0.048(3) 0.050(3) -0.005(2) -0.022(2) -0.014(2)
C47 0.077(4) 0.092(5) 0.106(5) 0.010(4) -0.040(3) -0.034(4)
C48 0.149(6) 0.044(3) 0.068(4) -0.013(3) -0.038(4) -0.006(3)
C49 0.035(2) 0.034(2) 0.038(2) 0.0100(16) -0.0018(16) 0.0011(16)
C50 0.037(2) 0.044(2) 0.039(2) 0.0119(17) -0.0075(16) 0.0020(18)
C51 0.063(3) 0.056(3) 0.051(3) 0.022(2) -0.016(2) -0.001(2)
C52 0.087(4) 0.051(3) 0.075(4) 0.034(3) -0.021(3) -0.005(3)
C53 0.076(4) 0.039(2) 0.068(3) 0.018(2) -0.016(3) -0.010(2)
C54 0.044(2) 0.035(2) 0.051(2) 0.0120(18) -0.0023(18) -0.0009(18)
C55 0.049(2) 0.033(2) 0.048(2) 0.0041(17) -0.0051(19) -0.0063(19)
C56 0.079(4) 0.052(3) 0.066(3) -0.008(2) -0.002(3) 0.003(3)
C57 0.057(3) 0.076(3) 0.059(3) -0.005(3) 0.001(2) -0.027(3)
C58 0.039(2) 0.050(2) 0.032(2) 0.0117(17) -0.0092(16) -0.0060(19)
C59 0.037(2) 0.084(4) 0.050(3) 0.005(2) -0.0108(19) -0.004(2)
C60 0.062(3) 0.063(3) 0.040(2) 0.007(2) 0.003(2) -0.006(2)
C61A 0.029(6) 0.039(7) 0.31(4) 0.005(14) -0.016(14) -0.003(5)
C61B 0.038(13) 0.07(2) 0.18(4) -0.04(3) 0.02(2) 0.000(12)
C62 0.041(3) 0.034(2) 0.146(5) 0.004(3) 0.001(3) 0.000(2)
C63 0.182(9) 0.113(6) 0.097(5) 0.013(4) -0.043(5) 0.089(6)
C64 0.187(9) 0.081(5) 0.085(5) 0.014(4) 0.053(5) 0.018(5)
C65 0.127(8) 0.314(16) 0.190(11) 0.009(11) 0.110(8) 0.010(9)
C66A 0.139(10) 0.061(5) 0.062(5) -0.014(4) 0.009(5) -0.017(5)
C66B 0.065(12) 0.074(12) 0.056(10) -0.011(8) 0.029(9) 0.008(10)
N1 0.0211(14) 0.0286(15) 0.0360(16) 0.0005(12) 0.0061(12) 0.0005(12)
N2 0.0212(14) 0.0258(15) 0.0359(15) 0.0005(12) -0.0003(11) 0.0011(12)
N3 0.0304(16) 0.0234(14) 0.0334(15) 0.0006(12) 0.0045(12) -0.0021(12)
N4 0.0243(14) 0.0301(15) 0.0285(15) 0.0056(12) -0.0015(11) 0.0015(12)
N5 0.0226(14) 0.0251(14) 0.0247(13) 0.0016(11) 0.0045(11) 0.0037(11)
N6 0.0323(17) 0.0286(16) 0.073(2) -0.0002(16) 0.0163(16) 0.0036(14)
Si1 0.0321(5) 0.0280(5) 0.0396(6) -0.0059(4) 0.0000(4) 0.0017(4)
Si2 0.0342(5) 0.0272(5) 0.0352(5) 0.0069(4) 0.0065(4) 0.0034(4)
Si3 0.0330(6) 0.0311(6) 0.1117(12) -0.0031(7) -0.0019(7) 0.0076(5)
Si4 0.0704(9) 0.0411(7) 0.0775(9) -0.0045(6) 0.0437(8) 0.0076(6)
Cl1 0.0279(5) 0.0334(5) 0.0784(7) 0.0162(5) 0.0015(4) 0.0059(4)
Cl2 0.0294(5) 0.0524(6) 0.0802(8) 0.0027(5) 0.0032(5) -0.0092(5)
Fe1 0.0213(2) 0.0230(2) 0.0305(3) 0.00219(19) 0.00256(18) 0.00072(19)
Fe2 0.0233(3) 0.0284(3) 0.0518(3) 0.0042(2) 0.0092(2) 0.0039(2)
C71 0.55(4) 0.63(4) 0.103(10) -0.086(16) -0.139(16) 0.49(4)
C72 0.092(8) 0.72(4) 0.196(14) 0.18(2) -0.010(8) 0.055(15)
C70 0.50(3) 0.37(2) 0.066(6) 0.039(10) -0.015(11) -0.29(2)
C73 0.151(9) 0.152(9) 0.150(8) 0.034(7) -0.049(7) -0.001(7)

loop_
_atom_type_symbol
_atom_type_description
_atom_type_scat_dispersion_real
_atom_type_scat_dispersion_imag
_atom_type_scat_source
C C 0.0033 0.0016 'International Tables Vol C Tables 4.2.6.8 and 6.1.1.4'
H H 0.0000 0.0000 'International Tables Vol C Tables 4.2.6.8 and 6.1.1.4'
N N 0.0061 0.0033 'International Tables Vol C Tables 4.2.6.8 and 6.1.1.4'
Si Si 0.0817 0.0704 'International Tables Vol C Tables 4.2.6.8 and 6.1.1.4'
Cl Cl 0.1484 0.1585 'International Tables Vol C Tables 4.2.6.8 and 6.1.1.4'
Fe Fe 0.3463 0.8444 'International Tables Vol C Tables 4.2.6.8 and 6.1.1.4'

loop_
_geom_angle_atom_site_label_1
_geom_angle_atom_site_label_2
_geom_angle_atom_site_label_3
_geom_angle
N1 C1 N2 107.9(3)
N1 C1 Fe1 122.2(2)
N2 C1 Fe1 129.7(2)
N1 C2 C3 101.7(3)
N1 C2 H2A 111.4
C3 C2 H2A 111.4
N1 C2 H2B 111.4
C3 C2 H2B 111.4
H2A C2 H2B 109.3
N2 C3 C2 102.6(3)
N2 C3 H3A 111.2
C2 C3 H3A 111.2
N2 C3 H3B 111.2
C2 C3 H3B 111.2
H3A C3 H3B 109.2
C5 C4 C9 122.0(3)
C5 C4 N2 119.3(3)
C9 C4 N2 118.5(3)
C6 C5 C4 117.7(3)
C6 C5 C13 119.1(3)
C4 C5 C13 123.2(3)
C7 C6 C5 121.7(4)
C7 C6 H6 119.2
C5 C6 H6 119.2
C6 C7 C8 119.9(4)
C6 C7 H7 120.0
C8 C7 H7 120.0
C7 C8 C9 122.1(4)
C7 C8 H8 118.9
C9 C8 H8 118.9
C8 C9 C4 116.6(3)
C8 C9 C10 121.2(3)
C4 C9 C10 122.2(3)
C9 C10 C11 113.5(3)
C9 C10 C12 111.6(3)
C11 C10 C12 109.0(3)
C9 C10 H10 107.5
C11 C10 H10 107.5
C12 C10 H10 107.5
C10 C11 H11A 109.5
C10 C11 H11B 109.5
H11A C11 H11B 109.5
C10 C11 H11C 109.5
H11A C11 H11C 109.5
H11B C11 H11C 109.5
C10 C12 H12A 109.5
C10 C12 H12B 109.5
H12A C12 H12B 109.5
C10 C12 H12C 109.5
H12A C12 H12C 109.5
H12B C12 H12C 109.5
C5 C13 C14 112.3(3)
C5 C13 C15 110.7(3)
C14 C13 C15 108.9(4)
C5 C13 H13 108.3
C14 C13 H13 108.3
C15 C13 H13 108.3
C13 C14 H14A 109.5
C13 C14 H14B 109.5
H14A C14 H14B 109.5
C13 C14 H14C 109.5
H14A C14 H14C 109.5
H14B C14 H14C 109.5
C13 C15 H15A 109.5
C13 C15 H15B 109.5
H15A C15 H15B 109.5
C13 C15 H15C 109.5
H15A C15 H15C 109.5
H15B C15 H15C 109.5
C21 C16 C17 122.7(3)
C21 C16 N1 118.8(3)
C17 C16 N1 118.5(3)
C18 C17 C16 117.0(3)
C18 C17 C25 120.6(3)
C16 C17 C25 122.4(3)
C19 C18 C17 121.1(4)
C19 C18 H18 119.4
C17 C18 H18 119.4
C20 C19 C18 120.7(4)
C20 C19 H19 119.6
C18 C19 H19 119.6
C19 C20 C21 121.0(4)
C19 C20 H20 119.5
C21 C20 H20 119.5
C20 C21 C16 117.3(4)
C20 C21 C22 119.6(4)
C16 C21 C22 123.1(4)
C24 C22 C21 113.4(4)
C24 C22 C23 110.4(4)
C21 C22 C23 110.7(3)
C24 C22 H22 107.3
C21 C22 H22 107.3
C23 C22 H22 107.3
C22 C23 H23A 109.5
C22 C23 H23B 109.5
H23A C23 H23B 109.5
C22 C23 H23C 109.5
H23A C23 H23C 109.5
H23B C23 H23C 109.5
C22 C24 H24A 109.5
C22 C24 H24B 109.5
H24A C24 H24B 109.5
C22 C24 H24C 109.5
H24A C24 H24C 109.5
H24B C24 H24C 109.5
C17 C25 C26 113.2(4)
C17 C25 C27 109.8(3)
C26 C25 C27 110.1(3)
C17 C25 H25 107.8
C26 C25 H25 107.8
C27 C25 H25 107.8
C25 C26 H26A 109.5
C25 C26 H26B 109.5
H26A C26 H26B 109.5
C25 C26 H26C 109.5
H26A C26 H26C 109.5
H26B C26 H26C 109.5
C25 C27 H27A 109.5
C25 C27 H27B 109.5
H27A C27 H27B 109.5
C25 C27 H27C 109.5
H27A C27 H27C 109.5
H27B C27 H27C 109.5
Si1 C28 H28A 109.5
Si1 C28 H28B 109.5
H28A C28 H28B 109.5
Si1 C28 H28C 109.5
H28A C28 H28C 109.5
H28B C28 H28C 109.5
Si1 C29 H29A 109.5
Si1 C29 H29B 109.5
H29A C29 H29B 109.5
Si1 C29 H29C 109.5
H29A C29 H29C 109.5
H29B C29 H29C 109.5
Si1 C30 H30A 109.5
Si1 C30 H30B 109.5
H30A C30 H30B 109.5
Si1 C30 H30C 109.5
H30A C30 H30C 109.5
H30B C30 H30C 109.5
Si2 C31 H31A 109.5
Si2 C31 H31B 109.5
H31A C31 H31B 109.5
Si2 C31 H31C 109.5
H31A C31 H31C 109.5
H31B C31 H31C 109.5
Si2 C32 H32A 109.5
Si2 C32 H32B 109.5
H32A C32 H32B 109.5
Si2 C32 H32C 109.5
H32A C32 H32C 109.5
H32B C32 H32C 109.5
Si2 C33 H33A 109.5
Si2 C33 H33B 109.5
H33A C33 H33B 109.5
Si2 C33 H33C 109.5
H33A C33 H33C 109.5
H33B C33 H33C 109.5
N5 C34 N4 107.6(3)
N5 C34 Fe2 124.9(2)
N4 C34 Fe2 125.4(2)
N5 C35 C36 102.4(3)
N5 C35 H35A 111.3
C36 C35 H35A 111.3
N5 C35 H35B 111.3
C36 C35 H35B 111.3
H35A C35 H35B 109.2
N4 C36 C35 102.0(3)
N4 C36 H36A 111.4
C35 C36 H36A 111.4
N4 C36 H36B 111.4
C35 C36 H36B 111.4
H36A C36 H36B 109.2
C38 C37 C42 123.0(3)
C38 C37 N5 117.7(3)
C42 C37 N5 119.3(3)
C37 C38 C39 117.6(4)
C37 C38 C46 122.1(3)
C39 C38 C46 120.3(4)
C40 C39 C38 120.3(4)
C40 C39 H39 119.8
C38 C39 H39 119.8
C41 C40 C39 121.0(4)
C41 C40 H40 119.5
C39 C40 H40 119.5
C40 C41 C42 121.2(4)
C40 C41 H41 119.4
C42 C41 H41 119.4
C41 C42 C37 116.7(4)
C41 C42 C43 120.0(4)
C37 C42 C43 123.2(3)
C42 C43 C44 109.2(3)
C42 C43 C45 113.7(4)
C44 C43 C45 110.1(4)
C42 C43 H43 107.9
C44 C43 H43 107.9
C45 C43 H43 107.9
C43 C44 H44A 109.5
C43 C44 H44B 109.5
H44A C44 H44B 109.5
C43 C44 H44C 109.5
H44A C44 H44C 109.5
H44B C44 H44C 109.5
C43 C45 H45A 109.5
C43 C45 H45B 109.5
H45A C45 H45B 109.5
C43 C45 H45C 109.5
H45A C45 H45C 109.5
H45B C45 H45C 109.5
C38 C46 C47 112.2(4)
C38 C46 C48 109.9(5)
C47 C46 C48 110.3(4)
C38 C46 H46 108.1
C47 C46 H46 108.1
C48 C46 H46 108.1
C46 C47 H47A 109.5
C46 C47 H47B 109.5
H47A C47 H47B 109.5
C46 C47 H47C 109.5
H47A C47 H47C 109.5
H47B C47 H47C 109.5
C46 C48 H48A 109.5
C46 C48 H48B 109.5
H48A C48 H48B 109.5
C46 C48 H48C 109.5
H48A C48 H48C 109.5
H48B C48 H48C 109.5
C50 C49 C54 122.7(3)
C50 C49 N4 118.6(3)
C54 C49 N4 118.4(3)
C49 C50 C51 118.2(4)
C49 C50 C58 123.1(3)
C51 C50 C58 118.7(4)
C52 C51 C50 120.1(4)
C52 C51 H51 120.0
C50 C51 H51 120.0
C53 C52 C51 120.8(4)
C53 C52 H52 119.6
C51 C52 H52 119.6
C52 C53 C54 121.7(4)
C52 C53 H53 119.2
C54 C53 H53 119.2
C53 C54 C49 116.6(4)
C53 C54 C55 119.4(4)
C49 C54 C55 124.0(3)
C54 C55 C57 111.3(4)
C54 C55 C56 112.2(4)
C57 C55 C56 111.1(4)
C54 C55 H55 107.3
C57 C55 H55 107.3
C56 C55 H55 107.3
C55 C56 H56A 109.5
C55 C56 H56B 109.5
H56A C56 H56B 109.5
C55 C56 H56C 109.5
H56A C56 H56C 109.5
H56B C56 H56C 109.5
C55 C57 H57A 109.5
C55 C57 H57B 109.5
H57A C57 H57B 109.5
C55 C57 H57C 109.5
H57A C57 H57C 109.5
H57B C57 H57C 109.5
C59 C58 C50 111.7(4)
C59 C58 C60 110.3(4)
C50 C58 C60 110.4(3)
C59 C58 H58 108.1
C50 C58 H58 108.1
C60 C58 H58 108.1
C58 C59 H59A 109.5
C58 C59 H59B 109.5
H59A C59 H59B 109.5
C58 C59 H59C 109.5
H59A C59 H59C 109.5
H59B C59 H59C 109.5
C58 C60 H60A 109.5
C58 C60 H60B 109.5
H60A C60 H60B 109.5
C58 C60 H60C 109.5
H60A C60 H60C 109.5
H60B C60 H60C 109.5
Si3 C61A H61A 109.5
Si3 C61A H61B 109.5
Si3 C61A H61C 109.5
Si3 C61B H61D 109.5
Si3 C61B H61E 109.5
H61D C61B H61E 109.5
Si3 C61B H61F 109.5
H61D C61B H61F 109.5
H61E C61B H61F 109.5
Si3 C62 H62A 109.5
Si3 C62 H62B 109.5
H62A C62 H62B 109.5
Si3 C62 H62C 109.5
H62A C62 H62C 109.5
H62B C62 H62C 109.5
Si3 C63 H63A 109.5
Si3 C63 H63B 109.5
H63A C63 H63B 109.5
Si3 C63 H63C 109.5
H63A C63 H63C 109.5
H63B C63 H63C 109.5
Si4 C64 H64A 109.5
Si4 C64 H64B 109.5
H64A C64 H64B 109.5
Si4 C64 H64C 109.5
H64A C64 H64C 109.5
H64B C64 H64C 109.5
Si4 C65 H65A 109.5
Si4 C65 H65B 109.5
H65A C65 H65B 109.5
Si4 C65 H65C 109.5
H65A C65 H65C 109.5
H65B C65 H65C 109.5
Si4 C66A H66A 109.5
Si4 C66A H66B 109.5
Si4 C66A H66C 109.5
Si4 C66B H66D 109.5
Si4 C66B H66E 109.5
H66D C66B H66E 109.5
Si4 C66B H66F 109.5
H66D C66B H66F 109.5
H66E C66B H66F 109.5
C1 N1 C16 123.4(3)
C1 N1 C2 113.0(3)
C16 N1 C2 121.0(3)
C1 N2 C4 126.6(3)
C1 N2 C3 112.1(3)
C4 N2 C3 121.2(3)
Si1 N3 Si2 123.86(17)
Si1 N3 Fe1 118.07(15)
Si2 N3 Fe1 115.15(15)
C34 N4 C49 126.6(3)
C34 N4 C36 113.3(3)
C49 N4 C36 118.8(3)
C34 N5 C37 125.4(3)
C34 N5 C35 113.4(3)
C37 N5 C35 120.8(3)
Si3 N6 Si4 123.82(19)
Si3 N6 Fe2 114.7(2)
Si4 N6 Fe2 117.25(18)
N3 Si1 C29 109.61(17)
N3 Si1 C28 112.31(18)
C29 Si1 C28 107.2(2)
N3 Si1 C30 112.89(18)
C29 Si1 C30 107.4(2)
C28 Si1 C30 107.1(2)
N3 Si2 C31 108.99(17)
N3 Si2 C32 112.25(17)
C31 Si2 C32 107.4(2)
N3 Si2 C33 113.49(17)
C31 Si2 C33 108.4(2)
C32 Si2 C33 106.0(2)
N6 Si3 C63 110.2(2)
N6 Si3 C61B 120(2)
C63 Si3 C61B 88.4(17)
N6 Si3 C62 112.1(2)
C63 Si3 C62 109.0(4)
C61B Si3 C62 113.8(16)
N6 Si3 C61A 109.6(8)
C63 Si3 C61A 111.0(9)
C61B Si3 C61A 23(2)
C62 Si3 C61A 104.9(6)
N6 Si4 C66A 112.5(3)
N6 Si4 C64 110.0(2)
C66A Si4 C64 111.4(4)
N6 Si4 C65 110.5(4)
C66A Si4 C65 109.5(5)
C64 Si4 C65 102.4(5)
N6 Si4 C66B 117.2(5)
C66A Si4 C66B 40.8(6)
C64 Si4 C66B 131.8(6)
C65 Si4 C66B 70.5(6)
N3 Fe1 C1 127.38(12)
N3 Fe1 Cl1 118.05(9)
C1 Fe1 Cl1 114.57(9)
N6 Fe2 C34 137.68(13)
N6 Fe2 Cl2 117.04(10)
C34 Fe2 Cl2 105.24(9)
C72 C71 C70 149(3)
C71 C70 C73 173.5(12)

loop_
_geom_bond_atom_site_label_1
_geom_bond_atom_site_label_2
_geom_bond_distance
C1 N1 1.340(4)
C1 N2 1.345(4)
C1 Fe1 2.135(3)
C2 N1 1.483(4)
C2 C3 1.511(5)
C2 H2A 0.9900
C2 H2B 0.9900
C3 N2 1.486(4)
C3 H3A 0.9900
C3 H3B 0.9900
C4 C5 1.407(5)
C4 C9 1.419(5)
C4 N2 1.439(4)
C5 C6 1.390(5)
C5 C13 1.518(5)
C6 C7 1.372(6)
C6 H6 0.9500
C7 C8 1.379(6)
C7 H7 0.9500
C8 C9 1.395(5)
C8 H8 0.9500
C9 C10 1.513(5)
C10 C11 1.522(5)
C10 C12 1.522(6)
C10 H10 1.0000
C11 H11A 0.9800
C11 H11B 0.9800
C11 H11C 0.9800
C12 H12A 0.9800
C12 H12B 0.9800
C12 H12C 0.9800
C13 C14 1.529(6)
C13 C15 1.532(6)
C13 H13 1.0000
C14 H14A 0.9800
C14 H14B 0.9800
C14 H14C 0.9800
C15 H15A 0.9800
C15 H15B 0.9800
C15 H15C 0.9800
C16 C21 1.401(5)
C16 C17 1.407(5)
C16 N1 1.436(4)
C17 C18 1.393(5)
C17 C25 1.512(5)
C18 C19 1.380(6)
C18 H18 0.9500
C19 C20 1.376(6)
C19 H19 0.9500
C20 C21 1.394(6)
C20 H20 0.9500
C21 C22 1.518(6)
C22 C24 1.513(6)
C22 C23 1.538(6)
C22 H22 1.0000
C23 H23A 0.9800
C23 H23B 0.9800
C23 H23C 0.9800
C24 H24A 0.9800
C24 H24B 0.9800
C24 H24C 0.9800
C25 C26 1.518(6)
C25 C27 1.540(6)
C25 H25 1.0000
C26 H26A 0.9800
C26 H26B 0.9800
C26 H26C 0.9800
C27 H27A 0.9800
C27 H27B 0.9800
C27 H27C 0.9800
C28 Si1 1.875(4)
C28 H28A 0.9800
C28 H28B 0.9800
C28 H28C 0.9800
C29 Si1 1.868(4)
C29 H29A 0.9800
C29 H29B 0.9800
C29 H29C 0.9800
C30 Si1 1.880(4)
C30 H30A 0.9800
C30 H30B 0.9800
C30 H30C 0.9800
C31 Si2 1.851(5)
C31 H31A 0.9800
C31 H31B 0.9800
C31 H31C 0.9800
C32 Si2 1.867(4)
C32 H32A 0.9800
C32 H32B 0.9800
C32 H32C 0.9800
C33 Si2 1.871(4)
C33 H33A 0.9800
C33 H33B 0.9800
C33 H33C 0.9800
C34 N5 1.336(4)
C34 N4 1.338(4)
C34 Fe2 2.120(3)
C35 N5 1.480(4)
C35 C36 1.513(5)
C35 H35A 0.9900
C35 H35B 0.9900
C36 N4 1.484(4)
C36 H36A 0.9900
C36 H36B 0.9900
C37 C38 1.397(5)
C37 C42 1.400(5)
C37 N5 1.438(4)
C38 C39 1.398(5)
C38 C46 1.508(6)
C39 C40 1.378(7)
C39 H39 0.9500
C40 C41 1.372(7)
C40 H40 0.9500
C41 C42 1.398(5)
C41 H41 0.9500
C42 C43 1.511(6)
C43 C44 1.538(6)
C43 C45 1.538(6)
C43 H43 1.0000
C44 H44A 0.9800
C44 H44B 0.9800
C44 H44C 0.9800
C45 H45A 0.9800
C45 H45B 0.9800
C45 H45C 0.9800
C46 C47 1.523(7)
C46 C48 1.546(7)
C46 H46 1.0000
C47 H47A 0.9800
C47 H47B 0.9800
C47 H47C 0.9800
C48 H48A 0.9800
C48 H48B 0.9800
C48 H48C 0.9800
C49 C50 1.386(5)
C49 C54 1.406(5)
C49 N4 1.444(4)
C50 C51 1.403(6)
C50 C58 1.526(6)
C51 C52 1.374(7)
C51 H51 0.9500
C52 C53 1.374(7)
C52 H52 0.9500
C53 C54 1.394(6)
C53 H53 0.9500
C54 C55 1.517(6)
C55 C57 1.529(6)
C55 C56 1.529(6)
C55 H55 1.0000
C56 H56A 0.9800
C56 H56B 0.9800
C56 H56C 0.9800
C57 H57A 0.9800
C57 H57B 0.9800
C57 H57C 0.9800
C58 C59 1.525(6)
C58 C60 1.526(6)
C58 H58 1.0000
C59 H59A 0.9800
C59 H59B 0.9800
C59 H59C 0.9800
C60 H60A 0.9800
C60 H60B 0.9800
C60 H60C 0.9800
C61A Si3 1.92(2)
C61A H61A 0.9800
C61A H61B 0.9800
C61A H61C 0.9800
C61B Si3 1.85(6)
C61B H61D 0.9800
C61B H61E 0.9800
C61B H61F 0.9800
C62 Si3 1.865(5)
C62 H62A 0.9800
C62 H62B 0.9800
C62 H62C 0.9800
C63 Si3 1.843(8)
C63 H63A 0.9800
C63 H63B 0.9800
C63 H63C 0.9800
C64 Si4 1.841(7)
C64 H64A 0.9800
C64 H64B 0.9800
C64 H64C 0.9800
C65 Si4 1.894(8)
C65 H65A 0.9800
C65 H65B 0.9800
C65 H65C 0.9800
C66A Si4 1.804(8)
C66A H66A 0.9800
C66A H66B 0.9800
C66A H66C 0.9800
C66B Si4 2.027(16)
C66B H66D 0.9800
C66B H66E 0.9800
C66B H66F 0.9800
N3 Si1 1.713(3)
N3 Si2 1.716(3)
N3 Fe1 1.932(3)
N6 Si3 1.701(4)
N6 Si4 1.719(4)
N6 Fe2 1.921(3)
Cl1 Fe1 2.2353(10)
Cl2 Fe2 2.2418(12)
C71 C72 1.48(2)
C71 C70 1.51(3)
C70 C73 1.74(2)
